data_4305839
loop_
_publ_author_name
'Trevor W. Hayton'
'Guang Wu'

_publ_contact_author 'Trevor W. Hayton'
_publ_contact_author_email hayton@chem.ucsb.edu
_publ_section_title
;
Mixed-Ligand Uranyl(V) \b-Diketiminate/\b-Diketonate Complexes: Synthesis
and Characterization
;
_journal_name_full 'Inorganic Chemistry'
_journal_page_first 7415
_journal_page_last 7423
_journal_paper_doi 10.1021/ic800778j
_journal_volume 47
_journal_year 2008
_chemical_formula_sum 'C34 H48 N2 O4 U'
_chemical_formula_weight 786.77
_chemical_name_systematic
;
 (bis(diisopropylphenyl)pentane-2,4-di-iminato)dioxouranium(acetylacetone)
;
_space_group_IT_number 14
_symmetry_cell_setting monoclinic
_symmetry_space_group_name_Hall '-P 2ybc'
_symmetry_space_group_name_H-M 'P 1 21/c 1'
_atom_sites_solution_hydrogens geom
_atom_sites_solution_primary direct
_atom_sites_solution_secondary difmap
_audit_creation_method SHELXL-97
_cell_angle_alpha 90.00
_cell_angle_beta 106.688(2)
_cell_angle_gamma 90.00
_cell_formula_units_Z 4
_cell_length_a 9.5505(6)
_cell_length_b 22.9285(14)
_cell_length_c 16.2276(10)
_cell_measurement_temperature 150(2)
_cell_volume 3403.8(4)
_computing_structure_refinement 'SHELXL-97 (Sheldrick, 1997)'
_computing_structure_solution 'SHELXL-97 (Sheldrick, 1997)'
_diffrn_ambient_temperature 150(2)
_diffrn_measured_fraction_theta_full 0.988
_diffrn_measured_fraction_theta_max 0.988
_diffrn_measurement_device_type 'CCD area detector'
_diffrn_measurement_method 'omega scan'
_diffrn_radiation_monochromator graphite
_diffrn_radiation_source 'fine-focus sealed tube'
_diffrn_radiation_type MoK\a
_diffrn_radiation_wavelength 0.71073
_diffrn_reflns_av_R_equivalents 0.0770
_diffrn_reflns_av_sigmaI/netI 0.0698
_diffrn_reflns_limit_h_max 11
_diffrn_reflns_limit_h_min -11
_diffrn_reflns_limit_k_max 28
_diffrn_reflns_limit_k_min -28
_diffrn_reflns_limit_l_max 20
_diffrn_reflns_limit_l_min -19
_diffrn_reflns_number 28403
_diffrn_reflns_theta_full 26.37
_diffrn_reflns_theta_max 26.37
_diffrn_reflns_theta_min 1.58
_exptl_absorpt_coefficient_mu 4.805
_exptl_absorpt_correction_T_max 0.427
_exptl_absorpt_correction_T_min 0.272
_exptl_absorpt_correction_type empirical
_exptl_absorpt_process_details psi-scan
_exptl_crystal_colour 'dark green'
_exptl_crystal_density_diffrn 1.535
_exptl_crystal_density_method 'not measured'
_exptl_crystal_description block
_exptl_crystal_F_000 1560
_exptl_crystal_size_max 0.15
_exptl_crystal_size_mid 0.15
_exptl_crystal_size_min 0.08
_refine_diff_density_max 4.647
_refine_diff_density_min -1.477
_refine_diff_density_rms 0.196
_refine_ls_extinction_method none
_refine_ls_goodness_of_fit_ref 1.027
_refine_ls_hydrogen_treatment constr
_refine_ls_matrix_type full
_refine_ls_number_parameters 377
_refine_ls_number_reflns 6864
_refine_ls_number_restraints 0
_refine_ls_restrained_S_all 1.027
_refine_ls_R_factor_all 0.0703
_refine_ls_R_factor_gt 0.0446
_refine_ls_shift/su_max 0.002
_refine_ls_shift/su_mean 0.000
_refine_ls_structure_factor_coef Fsqd
_refine_ls_weighting_details 'calc w=1/[\s^2^(Fo^2^)+(0.0610P)^2^+0.0000P] where P=(Fo^2^+2Fc^2^)/3'
_refine_ls_weighting_scheme calc
_refine_ls_wR_factor_gt 0.1011
_refine_ls_wR_factor_ref 0.1158
_reflns_number_gt 4764
_reflns_number_total 6864
_reflns_threshold_expression >2sigma(I)
_cod_data_source_file ic800778j-file001_1.cif
_cod_data_source_block th_1_98f
_cod_database_code 4305839

loop_
_symmetry_equiv_pos_as_xyz
'x, y, z'
'-x, y+1/2, -z+1/2'
'-x, -y, -z'
'x, -y-1/2, z-1/2'

loop_
_atom_site_label
_atom_site_type_symbol
_atom_site_fract_x
_atom_site_fract_y
_atom_site_fract_z
_atom_site_U_iso_or_equiv
_atom_site_adp_type
_atom_site_occupancy
_atom_site_symmetry_multiplicity
_atom_site_calc_flag
_atom_site_refinement_flags
_atom_site_disorder_assembly
_atom_site_disorder_group
U1 U 0.16017(3) 0.631290(10) 0.685047(14) 0.02384(10) Uani 1 1 d . . .
C14 C 0.4366(7) 0.5139(3) 0.7625(4) 0.0262(15) Uani 1 1 d . . .
C15 C 0.4156(8) 0.4542(3) 0.7668(4) 0.0329(17) Uani 1 1 d . . .
H15 H 0.4598 0.4292 0.7366 0.040 Uiso 1 1 calc R . .
C16 C 0.3312(8) 0.4308(3) 0.8148(5) 0.0361(18) Uani 1 1 d . . .
H16 H 0.3157 0.3908 0.8145 0.043 Uiso 1 1 calc R . .
C17 C 0.2701(8) 0.4665(3) 0.8628(4) 0.0326(17) Uani 1 1 d . . .
H17 H 0.2159 0.4502 0.8963 0.039 Uiso 1 1 calc R . .
C6 C 0.2549(8) 0.7426(3) 0.6171(4) 0.0283(16) Uani 1 1 d . . .
C18 C 0.2877(7) 0.5271(3) 0.8625(4) 0.0253(15) Uani 1 1 d . . .
C22 C 0.3706(7) 0.5502(3) 0.8115(4) 0.0235(15) Uani 1 1 d . . .
C9 C 0.4335(8) 0.6891(3) 0.5528(4) 0.0376(18) Uani 1 1 d . . .
H9 H 0.4443 0.6643 0.6034 0.045 Uiso 1 1 calc R . .
C19 C 0.2212(7) 0.5643(3) 0.9191(4) 0.0283(15) Uani 1 1 d . . .
H19 H 0.2388 0.6053 0.9083 0.034 Uiso 1 1 calc R . .
C1 C 0.3006(8) 0.7275(3) 0.5436(4) 0.0319(17) Uani 1 1 d . . .
C2 C 0.2208(10) 0.7512(3) 0.4643(5) 0.044(2) Uani 1 1 d . . .
H2 H 0.2491 0.7429 0.4153 0.053 Uiso 1 1 calc R . .
C12 C 0.5159(9) 0.5077(4) 0.6254(4) 0.044(2) Uani 1 1 d . . .
H12A H 0.5471 0.4679 0.6344 0.066 Uiso 1 1 calc R . .
H12B H 0.5738 0.5277 0.5946 0.066 Uiso 1 1 calc R . .
H12C H 0.4148 0.5090 0.5925 0.066 Uiso 1 1 calc R . .
C5 C 0.1358(8) 0.7800(3) 0.6099(4) 0.0315(16) Uani 1 1 d . . .
C4 C 0.0609(9) 0.8013(3) 0.5294(5) 0.0415(19) Uani 1 1 d . . .
H4 H -0.0185 0.8260 0.5235 0.050 Uiso 1 1 calc R . .
C24 C -0.1029(9) 0.4644(3) 0.6072(5) 0.0405(19) Uani 1 1 d . . .
H24A H -0.0152 0.4445 0.6384 0.061 Uiso 1 1 calc R . .
H24B H -0.1378 0.4484 0.5504 0.061 Uiso 1 1 calc R . .
H24C H -0.1761 0.4596 0.6367 0.061 Uiso 1 1 calc R . .
C11 C 0.5351(8) 0.5375(3) 0.7127(4) 0.0316(16) Uani 1 1 d . . .
H11 H 0.5100 0.5788 0.7010 0.038 Uiso 1 1 calc R . .
C7 C 0.0899(9) 0.8010(3) 0.6881(5) 0.0383(18) Uani 1 1 d . . .
H7 H 0.1490 0.7797 0.7385 0.046 Uiso 1 1 calc R . .
C21 C 0.2938(9) 0.5517(4) 1.0143(4) 0.044(2) Uani 1 1 d . . .
H21A H 0.2785 0.5116 1.0263 0.066 Uiso 1 1 calc R . .
H21B H 0.2517 0.5764 1.0487 0.066 Uiso 1 1 calc R . .
H21C H 0.3967 0.5593 1.0278 0.066 Uiso 1 1 calc R . .
C3 C 0.1029(10) 0.7860(4) 0.4579(5) 0.049(2) Uani 1 1 d . . .
H3 H 0.0497 0.7999 0.4041 0.059 Uiso 1 1 calc R . .
C10 C 0.5726(9) 0.7254(4) 0.5681(5) 0.054(2) Uani 1 1 d . . .
H10A H 0.5687 0.7477 0.5175 0.081 Uiso 1 1 calc R . .
H10B H 0.6560 0.7000 0.5808 0.081 Uiso 1 1 calc R . .
H10C H 0.5807 0.7513 0.6157 0.081 Uiso 1 1 calc R . .
C13 C 0.6937(8) 0.5352(4) 0.7652(5) 0.046(2) Uani 1 1 d . . .
H13A H 0.7055 0.5547 0.8191 0.069 Uiso 1 1 calc R . .
H13B H 0.7528 0.5541 0.7342 0.069 Uiso 1 1 calc R . .
H13C H 0.7237 0.4952 0.7756 0.069 Uiso 1 1 calc R . .
C23 C -0.0706(8) 0.5285(3) 0.6014(5) 0.0340(17) Uani 1 1 d . . .
C8 C -0.0711(9) 0.7882(4) 0.6798(6) 0.053(2) Uani 1 1 d . . .
H8A H -0.1320 0.8109 0.6335 0.079 Uiso 1 1 calc R . .
H8B H -0.0917 0.7983 0.7325 0.079 Uiso 1 1 calc R . .
H8C H -0.0902 0.7475 0.6681 0.079 Uiso 1 1 calc R . .
C20 C 0.0564(8) 0.5554(3) 0.8988(5) 0.0403(19) Uani 1 1 d . . .
H20A H 0.0094 0.5680 0.8411 0.060 Uiso 1 1 calc R . .
H20B H 0.0201 0.5777 0.9384 0.060 Uiso 1 1 calc R . .
H20C H 0.0360 0.5148 0.9043 0.060 Uiso 1 1 calc R . .
O1 O 0.0838(5) 0.6651(2) 0.7605(3) 0.0304(11) Uani 1 1 d . . .
O2 O 0.2324(5) 0.59619(19) 0.6087(3) 0.0265(10) Uani 1 1 d . . .
O3 O 0.0049(5) 0.5517(2) 0.6710(3) 0.0319(11) Uani 1 1 d . . .
O4 O -0.0452(5) 0.6526(2) 0.5728(3) 0.0332(11) Uani 1 1 d . . .
N1 N 0.3808(6) 0.6120(2) 0.7998(3) 0.0250(12) Uani 1 1 d . . .
N2 N 0.3231(6) 0.7131(2) 0.6966(3) 0.0268(13) Uani 1 1 d . . .
C25 C 0.4324(7) 0.7356(3) 0.7579(4) 0.0249(15) Uani 1 1 d . . .
C26 C 0.4828(7) 0.6454(3) 0.8510(4) 0.0283(16) Uani 1 1 d . . .
C27 C -0.1145(7) 0.6182(3) 0.5129(4) 0.0334(18) Uani 1 1 d . . .
C28 C 0.5741(9) 0.6215(3) 0.9349(5) 0.0410(19) Uiso 1 1 d . . .
H28A H 0.5428 0.6381 0.9810 0.061 Uiso 1 1 calc R . .
H28B H 0.6749 0.6311 0.9425 0.061 Uiso 1 1 calc R . .
H28C H 0.5633 0.5799 0.9351 0.061 Uiso 1 1 calc R . .
C29 C -0.1250(7) 0.5583(3) 0.5240(4) 0.0333(17) Uani 1 1 d . . .
H29 H -0.1723 0.5364 0.4758 0.040 Uiso 1 1 calc R . .
C30 C 0.5032(8) 0.7039(3) 0.8326(4) 0.0322(17) Uani 1 1 d . . .
H30 H 0.5721 0.7243 0.8750 0.039 Uiso 1 1 calc R . .
C31 C 0.4880(9) 0.7964(3) 0.7493(5) 0.043(2) Uani 1 1 d . . .
H31A H 0.4444 0.8104 0.6919 0.064 Uiso 1 1 calc R . .
H31B H 0.5924 0.7954 0.7608 0.064 Uiso 1 1 calc R . .
H31C H 0.4625 0.8219 0.7896 0.064 Uiso 1 1 calc R . .
C32 C 0.1268(12) 0.8666(3) 0.7033(6) 0.061(3) Uani 1 1 d . . .
H32A H 0.2268 0.8731 0.7048 0.091 Uiso 1 1 calc R . .
H32B H 0.1126 0.8784 0.7572 0.091 Uiso 1 1 calc R . .
H32C H 0.0638 0.8890 0.6575 0.091 Uiso 1 1 calc R . .
C33 C -0.1832(11) 0.6492(4) 0.4285(6) 0.060(3) Uani 1 1 d . . .
H33A H -0.2497 0.6785 0.4367 0.089 Uiso 1 1 calc R . .
H33B H -0.2353 0.6215 0.3864 0.089 Uiso 1 1 calc R . .
H33C H -0.1080 0.6672 0.4087 0.089 Uiso 1 1 calc R . .
C34 C 0.4201(10) 0.6491(4) 0.4750(6) 0.056(2) Uani 1 1 d . . .
H34A H 0.3261 0.6305 0.4594 0.084 Uiso 1 1 calc R . .
H34B H 0.4954 0.6199 0.4896 0.084 Uiso 1 1 calc R . .
H34C H 0.4306 0.6718 0.4274 0.084 Uiso 1 1 calc R . .

loop_
_atom_site_aniso_label
_atom_site_aniso_U_11
_atom_site_aniso_U_22
_atom_site_aniso_U_33
_atom_site_aniso_U_23
_atom_site_aniso_U_13
_atom_site_aniso_U_12
U1 0.02212(14) 0.02681(16) 0.02094(14) -0.00139(11) 0.00357(9) -0.00219(12)
C14 0.021(4) 0.031(4) 0.021(3) -0.004(3) -0.003(3) -0.001(3)
C15 0.036(4) 0.028(4) 0.036(4) -0.009(3) 0.013(3) 0.004(3)
C16 0.041(4) 0.016(4) 0.046(4) 0.001(3) 0.006(4) -0.002(3)
C17 0.025(4) 0.037(5) 0.036(4) 0.004(3) 0.010(3) -0.007(3)
C6 0.035(4) 0.025(4) 0.023(3) 0.003(3) 0.007(3) -0.011(3)
C18 0.021(3) 0.026(4) 0.025(3) -0.002(3) 0.000(3) 0.002(3)
C22 0.022(4) 0.025(4) 0.020(3) 0.000(3) 0.002(3) 0.002(3)
C9 0.045(5) 0.044(5) 0.029(4) -0.002(3) 0.018(3) -0.007(4)
C19 0.028(4) 0.027(4) 0.030(4) 0.004(3) 0.009(3) 0.000(3)
C1 0.043(4) 0.026(4) 0.027(3) -0.003(3) 0.010(3) -0.016(3)
C2 0.065(6) 0.043(5) 0.026(4) 0.004(3) 0.015(4) -0.018(4)
C12 0.039(5) 0.061(6) 0.032(4) -0.013(4) 0.010(3) -0.007(4)
C5 0.038(4) 0.025(4) 0.030(4) 0.001(3) 0.008(3) -0.002(3)
C4 0.043(5) 0.033(4) 0.042(4) 0.008(3) 0.003(4) -0.001(4)
C24 0.044(5) 0.037(5) 0.046(5) -0.002(4) 0.022(4) -0.013(4)
C11 0.027(4) 0.032(4) 0.037(4) -0.003(3) 0.011(3) 0.004(3)
C7 0.048(5) 0.027(4) 0.040(4) 0.000(3) 0.013(4) 0.006(4)
C21 0.051(5) 0.049(5) 0.028(4) 0.002(3) 0.007(4) 0.012(4)
C3 0.062(6) 0.047(5) 0.033(4) 0.015(4) 0.004(4) -0.001(5)
C10 0.052(6) 0.060(6) 0.053(5) -0.027(4) 0.019(4) -0.016(5)
C13 0.029(4) 0.067(6) 0.041(4) -0.013(4) 0.008(3) -0.007(4)
C23 0.026(4) 0.039(5) 0.039(4) -0.007(3) 0.013(3) -0.002(3)
C8 0.044(5) 0.046(5) 0.068(6) -0.001(4) 0.018(4) 0.014(4)
C20 0.043(5) 0.040(5) 0.040(4) 0.004(3) 0.016(4) 0.001(4)
O1 0.033(3) 0.030(3) 0.028(2) -0.002(2) 0.008(2) 0.003(2)
O2 0.029(3) 0.024(3) 0.026(2) -0.0025(19) 0.0065(19) -0.003(2)
O3 0.030(3) 0.036(3) 0.028(2) -0.001(2) 0.006(2) -0.008(2)
O4 0.032(3) 0.033(3) 0.030(3) 0.001(2) 0.001(2) -0.001(2)
N1 0.025(3) 0.025(3) 0.023(3) -0.002(2) 0.002(2) 0.003(2)
N2 0.032(3) 0.023(3) 0.023(3) -0.001(2) 0.005(2) -0.001(2)
C25 0.029(4) 0.026(4) 0.024(3) -0.007(3) 0.014(3) -0.006(3)
C26 0.024(4) 0.035(4) 0.026(3) 0.000(3) 0.008(3) 0.000(3)
C27 0.019(3) 0.054(6) 0.028(4) 0.000(3) 0.008(3) 0.000(3)
C29 0.023(4) 0.047(5) 0.028(4) -0.010(3) 0.005(3) -0.005(3)
C30 0.033(4) 0.034(4) 0.025(3) -0.006(3) 0.001(3) -0.006(3)
C31 0.058(5) 0.031(4) 0.033(4) -0.005(3) 0.005(4) -0.017(4)
C32 0.079(7) 0.037(5) 0.065(6) -0.016(4) 0.017(5) 0.005(5)
C33 0.063(6) 0.051(6) 0.050(5) 0.004(4) -0.007(4) 0.003(5)
C34 0.063(6) 0.053(6) 0.062(6) -0.023(4) 0.034(5) -0.017(5)

loop_
_atom_type_symbol
_atom_type_description
_atom_type_scat_dispersion_real
_atom_type_scat_dispersion_imag
_atom_type_scat_source
C C 0.0033 0.0016 'International Tables Vol C Tables 4.2.6.8 and 6.1.1.4'
H H 0.0000 0.0000 'International Tables Vol C Tables 4.2.6.8 and 6.1.1.4'
N N 0.0061 0.0033 'International Tables Vol C Tables 4.2.6.8 and 6.1.1.4'
O O 0.0106 0.0060 'International Tables Vol C Tables 4.2.6.8 and 6.1.1.4'
U U -9.6767 9.6646 'International Tables Vol C Tables 4.2.6.8 and 6.1.1.4'

loop_
_geom_angle_atom_site_label_1
_geom_angle_atom_site_label_2
_geom_angle_atom_site_label_3
_geom_angle
_geom_angle_site_symmetry_1
_geom_angle_site_symmetry_3
_geom_angle_publ_flag
O1 U1 O2 178.4(2) . . ?
O1 U1 O4 91.57(19) . . ?
O2 U1 O4 87.59(18) . . ?
O1 U1 O3 91.92(19) . . ?
O2 U1 O3 86.56(18) . . ?
O4 U1 O3 73.47(17) . . ?
O1 U1 N2 89.5(2) . . ?
O2 U1 N2 92.03(19) . . ?
O4 U1 N2 106.22(17) . . ?
O3 U1 N2 178.56(16) . . ?
O1 U1 N1 89.32(19) . . ?
O2 U1 N1 91.57(19) . . ?
O4 U1 N1 177.51(18) . . ?
O3 U1 N1 108.83(17) . . ?
N2 U1 N1 71.46(18) . . ?
O1 U1 C6 96.2(2) . . ?
O2 U1 C6 84.91(19) . . ?
O4 U1 C6 78.99(17) . . ?
O3 U1 C6 151.45(16) . . ?
N2 U1 C6 27.89(17) . . ?
N1 U1 C6 98.60(19) . . ?
O1 U1 C22 97.09(18) . . ?
O2 U1 C22 83.13(18) . . ?
O4 U1 C22 154.53(17) . . ?
O3 U1 C22 82.31(17) . . ?
N2 U1 C22 97.80(18) . . ?
N1 U1 C22 27.39(17) . . ?
C6 U1 C22 123.44(18) . . ?
C15 C14 C22 117.2(6) . . ?
C15 C14 C11 120.2(6) . . ?
C22 C14 C11 122.4(6) . . ?
C16 C15 C14 121.8(6) . . ?
C17 C16 C15 120.2(7) . . ?
C16 C17 C18 121.3(7) . . ?
C5 C6 C1 121.0(6) . . ?
C5 C6 N2 120.7(6) . . ?
C1 C6 N2 117.9(6) . . ?
C5 C6 U1 103.1(4) . . ?
C1 C6 U1 107.2(4) . . ?
N2 C6 U1 51.7(3) . . ?
C17 C18 C22 117.8(6) . . ?
C17 C18 C19 118.9(6) . . ?
C22 C18 C19 123.3(6) . . ?
C18 C22 C14 121.7(6) . . ?
C18 C22 N1 121.5(6) . . ?
C14 C22 N1 116.6(6) . . ?
C18 C22 U1 104.6(4) . . ?
C14 C22 U1 107.1(4) . . ?
N1 C22 U1 50.8(3) . . ?
C1 C9 C10 111.4(6) . . ?
C1 C9 C34 113.3(7) . . ?
C10 C9 C34 108.8(6) . . ?
C18 C19 C20 112.3(6) . . ?
C18 C19 C21 111.0(6) . . ?
C20 C19 C21 109.4(6) . . ?
C2 C1 C6 117.2(7) . . ?
C2 C1 C9 122.2(7) . . ?
C6 C1 C9 120.5(6) . . ?
C3 C2 C1 121.2(7) . . ?
C4 C5 C6 118.7(7) . . ?
C4 C5 C7 118.5(7) . . ?
C6 C5 C7 122.7(6) . . ?
C3 C4 C5 120.6(8) . . ?
C14 C11 C13 111.4(6) . . ?
C14 C11 C12 114.0(6) . . ?
C13 C11 C12 109.8(6) . . ?
C5 C7 C8 112.6(6) . . ?
C5 C7 C32 109.4(7) . . ?
C8 C7 C32 112.1(7) . . ?
C2 C3 C4 121.3(7) . . ?
O3 C23 C29 124.6(7) . . ?
O3 C23 C24 115.2(6) . . ?
C29 C23 C24 120.2(6) . . ?
C23 O3 U1 126.9(5) . . ?
C27 O4 U1 127.1(5) . . ?
C26 N1 C22 123.5(5) . . ?
C26 N1 U1 134.2(5) . . ?
C22 N1 U1 101.8(3) . . ?
C25 N2 C6 123.2(6) . . ?
C25 N2 U1 135.6(4) . . ?
C6 N2 U1 100.4(4) . . ?
N2 C25 C30 121.7(6) . . ?
N2 C25 C31 120.8(6) . . ?
C30 C25 C31 117.5(6) . . ?
N1 C26 C30 122.8(6) . . ?
N1 C26 C28 119.3(6) . . ?
C30 C26 C28 117.7(6) . . ?
O4 C27 C29 123.5(6) . . ?
O4 C27 C33 113.1(7) . . ?
C29 C27 C33 123.4(7) . . ?
C27 C29 C23 125.3(6) . . ?
C26 C30 C25 128.1(6) . . ?

loop_
_geom_bond_atom_site_label_1
_geom_bond_atom_site_label_2
_geom_bond_distance
_geom_bond_site_symmetry_2
_geom_bond_publ_flag
U1 O1 1.773(4) . ?
U1 O2 1.774(4) . ?
U1 O4 2.314(5) . ?
U1 O3 2.321(5) . ?
U1 N2 2.409(5) . ?
U1 N1 2.419(5) . ?
U1 C6 3.020(6) . ?
U1 C22 3.055(6) . ?
C14 C15 1.388(9) . ?
C14 C22 1.418(9) . ?
C14 C11 1.507(9) . ?
C15 C16 1.379(10) . ?
C16 C17 1.371(10) . ?
C17 C18 1.398(9) . ?
C6 C5 1.402(10) . ?
C6 C1 1.425(9) . ?
C6 N2 1.436(8) . ?
C18 C22 1.404(9) . ?
C18 C19 1.519(9) . ?
C22 N1 1.436(8) . ?
C9 C1 1.517(10) . ?
C9 C10 1.526(11) . ?
C9 C34 1.537(10) . ?
C19 C20 1.526(10) . ?
C19 C21 1.529(9) . ?
C1 C2 1.402(10) . ?
C2 C3 1.360(12) . ?
C12 C11 1.535(9) . ?
C5 C4 1.386(9) . ?
C5 C7 1.534(10) . ?
C4 C3 1.377(11) . ?
C24 C23 1.511(10) . ?
C11 C13 1.511(10) . ?
C7 C8 1.533(11) . ?
C7 C32 1.548(10) . ?
C23 O3 1.268(8) . ?
C23 C29 1.391(10) . ?
O4 C27 1.279(8) . ?
N1 C26 1.327(9) . ?
N2 C25 1.323(8) . ?
C25 C30 1.409(9) . ?
C25 C31 1.513(9) . ?
C26 C30 1.398(9) . ?
C26 C28 1.495(10) . ?
C27 C29 1.393(10) . ?
C27 C33 1.516(10) . ?
